data_7704003
loop_
_publ_author_name
'Guo, Jia-Ting'
'Chen, Xu-Dong'

_publ_section_title
;
 Templated syntheses of heterometal tungsten-cobalt-sulfur clusters with
 different nuclearities.
;
_journal_issue 17
_journal_name_full 'Dalton transactions (Cambridge, England : 2003)'
_journal_page_first 5523
_journal_page_last 5530
_journal_paper_doi 10.1039/d0dt00765j
_journal_volume 49
_journal_year 2020
_chemical_formula_moiety 'C30 H44 B2 Co N12 S6 W2'
_chemical_formula_sum 'C30 H44 B2 Co N12 S6 W2'
_chemical_formula_weight 1213.38
_space_group_crystal_system monoclinic
_space_group_IT_number 14
_space_group_name_Hall '-P 2yn'
_space_group_name_H-M_alt 'P 1 21/n 1'
_atom_sites_solution_hydrogens mixed
_atom_sites_solution_primary iterative
_audit_creation_date 2020-01-16
_audit_creation_method
;
Olex2 1.2
(compiled 2018.05.29 svn.r3508 for OlexSys, GUI svn.r5506)
;
_audit_update_record
;
2020-01-16 deposited with the CCDC.	2020-03-31 downloaded from the CCDC.
;
_cell_angle_alpha 90
_cell_angle_beta 103.248(12)
_cell_angle_gamma 90
_cell_formula_units_Z 2
_cell_length_a 11.154(10)
_cell_length_b 16.190(14)
_cell_length_c 12.030(11)
_cell_measurement_reflns_used 4059
_cell_measurement_temperature 296.15
_cell_measurement_theta_max 23.320
_cell_measurement_theta_min 2.247
_cell_volume 2115(3)
_computing_cell_refinement 'SAINT v8.37A (Bruker, 2015)'
_computing_data_reduction 'SAINT v8.37A (Bruker, 2015)'
_computing_molecular_graphics 'Olex2 (Dolomanov et al., 2009)'
_computing_publication_material 'Olex2 (Dolomanov et al., 2009)'
_computing_structure_refinement 'ShelXL (Sheldrick, 2015)'
_computing_structure_solution 'olex2.solve (Bourhis et al., 2015)'
_diffrn_ambient_temperature 296.15
_diffrn_measured_fraction_theta_full 1.000
_diffrn_measured_fraction_theta_max 0.999
_diffrn_measurement_device_type 'Bruker APEX-II CCD'
_diffrn_radiation_type MoK\a
_diffrn_radiation_wavelength 0.71073
_diffrn_reflns_av_R_equivalents 0.0436
_diffrn_reflns_av_unetI/netI 0.0488
_diffrn_reflns_Laue_measured_fraction_full 1.000
_diffrn_reflns_Laue_measured_fraction_max 0.999
_diffrn_reflns_limit_h_max 14
_diffrn_reflns_limit_h_min -14
_diffrn_reflns_limit_k_max 21
_diffrn_reflns_limit_k_min -20
_diffrn_reflns_limit_l_max 15
_diffrn_reflns_limit_l_min -14
_diffrn_reflns_number 16332
_diffrn_reflns_point_group_measured_fraction_full 1.000
_diffrn_reflns_point_group_measured_fraction_max 0.999
_diffrn_reflns_theta_full 25.242
_diffrn_reflns_theta_max 27.497
_diffrn_reflns_theta_min 2.146
_exptl_absorpt_coefficient_mu 6.150
_exptl_absorpt_correction_T_max 0.7458
_exptl_absorpt_correction_T_min 0.6943
_exptl_absorpt_correction_type multi-scan
_exptl_absorpt_process_details
'SADABS-2016/2 (Bruker,2016/2) was used for absorption correction. wR2(int) was 0.0441 before and 0.0358 after correction. The Ratio of minimum to maximum transmission is 0.9309. The \l/2 correction factor is Not present.'
_exptl_crystal_colour 'metallic dark black'
_exptl_crystal_colour_lustre metallic
_exptl_crystal_colour_modifier dark
_exptl_crystal_colour_primary black
_exptl_crystal_density_diffrn 1.906
_exptl_crystal_description block
_exptl_crystal_F_000 1178
_exptl_crystal_size_max 0.05
_exptl_crystal_size_mid 0.03
_exptl_crystal_size_min 0.02
_refine_diff_density_max 0.904
_refine_diff_density_min -0.620
_refine_diff_density_rms 0.121
_refine_ls_extinction_method none
_refine_ls_goodness_of_fit_ref 1.021
_refine_ls_hydrogen_treatment constr
_refine_ls_matrix_type full
_refine_ls_number_parameters 247
_refine_ls_number_reflns 4861
_refine_ls_number_restraints 1
_refine_ls_restrained_S_all 1.020
_refine_ls_R_factor_all 0.0590
_refine_ls_R_factor_gt 0.0331
_refine_ls_shift/su_max 0.002
_refine_ls_shift/su_mean 0.000
_refine_ls_structure_factor_coef Fsqd
_refine_ls_weighting_details 'w=1/[\s^2^(Fo^2^)+(0.0268P)^2^+0.9958P] where P=(Fo^2^+2Fc^2^)/3'
_refine_ls_weighting_scheme calc
_refine_ls_wR_factor_gt 0.0609
_refine_ls_wR_factor_ref 0.0684
_reflns_Friedel_coverage 0.000
_reflns_number_gt 3564
_reflns_number_total 4861
_reflns_threshold_expression 'I > 2\s(I)'
_cod_data_source_file d0dt00765j1.cif
_cod_data_source_block mo_lan_0m
_cod_depositor_comments 'Adding full bibliography for 7704003--7704007.cif.'
_cod_database_code 7704003
_shelx_shelxl_version_number 2018/3
_shelx_space_group_comment
;
The symmetry employed for this shelxl refinement is uniquely defined
by the following loop, which should always be used as a source of
symmetry information in preference to the above space-group names.
They are only intended as comments.
;
_shelx_estimated_absorpt_t_max 0.887
_shelx_estimated_absorpt_t_min 0.749
_olex2_refinement_description
;
1. Fixed Uiso
 At 1.2 times of:
  All B(H) groups, All C(H) groups
 At 1.5 times of:
  All C(H,H,H) groups
2. Restrained distances
 B1-H1
 1.05 with sigma of 0.002
3.a Riding coordinates:
 B1(H1)
3.b Aromatic/amide H refined with riding coordinates:
 C13(H13), C3(H3), C8(H8)
3.c Idealised Me refined as rotating group:
 C11(H11A,H11B,H11C), C15(H15A,H15B,H15C), C10(H10A,H10B,H10C), C1(H1A,H1B,
 H1C), C5(H5A,H5B,H5C), C6(H6A,H6B,H6C)
;
_olex2_submission_special_instructions 'No special instructions were received'

loop_
_space_group_symop_operation_xyz
'x, y, z'
'-x+1/2, y+1/2, -z+1/2'
'-x, -y, -z'
'x-1/2, -y-1/2, z-1/2'

loop_
_atom_site_label
_atom_site_type_symbol
_atom_site_fract_x
_atom_site_fract_y
_atom_site_fract_z
_atom_site_U_iso_or_equiv
_atom_site_adp_type
_atom_site_occupancy
_atom_site_site_symmetry_order
_atom_site_calc_flag
_atom_site_refinement_flags_posn
_atom_site_refinement_flags_adp
_atom_site_refinement_flags_occupancy
_atom_site_disorder_assembly
_atom_site_disorder_group
W1 W 0.63588(2) 0.52154(2) 0.35878(2) 0.03544(7) Uani 1 1 d . . . . .
Co1 Co 0.500000 0.500000 0.500000 0.0353(2) Uani 1 2 d S T P . .
S1 S 0.69870(11) 0.45425(8) 0.52548(12) 0.0416(3) Uani 1 1 d . . . . .
S2 S 0.56434(12) 0.63226(8) 0.43192(13) 0.0460(3) Uani 1 1 d . . . . .
S3 S 0.45466(11) 0.45468(8) 0.31209(12) 0.0443(3) Uani 1 1 d . . . . .
N4 N 0.8240(3) 0.5767(2) 0.3770(3) 0.0354(9) Uani 1 1 d . . . . .
N3 N 0.8839(3) 0.5767(2) 0.2888(3) 0.0360(9) Uani 1 1 d . . . . .
N6 N 0.6069(3) 0.5768(3) 0.1847(3) 0.0400(10) Uani 1 1 d . . . . .
N5 N 0.6982(4) 0.5763(3) 0.1249(4) 0.0419(10) Uani 1 1 d . . . . .
N2 N 0.7237(4) 0.4234(2) 0.2700(3) 0.0386(10) Uani 1 1 d . . . . .
N1 N 0.8008(4) 0.4440(3) 0.1996(4) 0.0410(10) Uani 1 1 d . . . . .
B1 B 0.8228(6) 0.5345(4) 0.1761(5) 0.0431(15) Uani 1 1 d D . . . .
H1 H 0.885559 0.540153 0.123466 0.052 Uiso 1 1 d DR . . . .
C12 C 0.9935(4) 0.6134(3) 0.3225(5) 0.0441(13) Uani 1 1 d . . . . .
C2 C 0.6564(5) 0.6136(4) 0.0219(4) 0.0494(14) Uani 1 1 d . . . . .
C9 C 0.7214(5) 0.3399(3) 0.2748(5) 0.0433(13) Uani 1 1 d . . . . .
C14 C 0.9004(4) 0.6141(3) 0.4659(5) 0.0440(13) Uani 1 1 d . . . . .
C11 C 1.0807(5) 0.6241(4) 0.2450(5) 0.0574(16) Uani 1 1 d . . . . .
H11A H 1.108095 0.570920 0.225734 0.086 Uiso 1 1 calc GR . . . .
H11B H 1.150378 0.656220 0.283168 0.086 Uiso 1 1 calc GR . . . .
H11C H 1.039236 0.652066 0.176553 0.086 Uiso 1 1 calc GR . . . .
C13 C 1.0058(4) 0.6383(3) 0.4330(5) 0.0465(14) Uani 1 1 d . . . . .
H13 H 1.072545 0.666341 0.477612 0.056 Uiso 1 1 calc R . . . .
C7 C 0.8436(5) 0.3735(4) 0.1613(5) 0.0507(14) Uani 1 1 d . . . . .
C15 C 0.8738(6) 0.6275(4) 0.5810(5) 0.0654(18) Uani 1 1 d . . . . .
H15A H 0.797087 0.656446 0.572579 0.098 Uiso 1 1 calc GR . . . .
H15B H 0.938757 0.659626 0.627475 0.098 Uiso 1 1 calc GR . . . .
H15C H 0.868458 0.575110 0.616910 0.098 Uiso 1 1 calc GR . . . .
C3 C 0.5380(6) 0.6379(4) 0.0160(5) 0.0619(17) Uani 1 1 d . . . . .
H3 H 0.486458 0.665057 -0.044681 0.074 Uiso 1 1 calc R . . . .
C10 C 0.6494(6) 0.2907(4) 0.3404(5) 0.0622(17) Uani 1 1 d . . . . .
H10A H 0.675529 0.304079 0.420058 0.093 Uiso 1 1 calc GR . . . .
H10B H 0.662637 0.232940 0.329678 0.093 Uiso 1 1 calc GR . . . .
H10C H 0.563465 0.303198 0.314082 0.093 Uiso 1 1 calc GR . . . .
C1 C 0.7367(6) 0.6258(4) -0.0608(5) 0.0668(18) Uani 1 1 d . . . . .
H1A H 0.811895 0.652384 -0.022853 0.100 Uiso 1 1 calc GR . . . .
H1B H 0.694573 0.659705 -0.123100 0.100 Uiso 1 1 calc GR . . . .
H1C H 0.755176 0.573160 -0.089622 0.100 Uiso 1 1 calc GR . . . .
C4 C 0.5091(5) 0.6143(4) 0.1173(5) 0.0530(15) Uani 1 1 d . . . . .
C8 C 0.7948(5) 0.3081(3) 0.2068(5) 0.0527(15) Uani 1 1 d . . . . .
H8 H 0.808215 0.252534 0.194433 0.063 Uiso 1 1 calc R . . . .
C5 C 0.3898(5) 0.6289(5) 0.1504(6) 0.076(2) Uani 1 1 d . . . . .
H5A H 0.347171 0.577401 0.150292 0.115 Uiso 1 1 calc GR . . . .
H5B H 0.339996 0.666040 0.096710 0.115 Uiso 1 1 calc GR . . . .
H5C H 0.405395 0.652755 0.225405 0.115 Uiso 1 1 calc GR . . . .
C6 C 0.9326(6) 0.3751(4) 0.0834(6) 0.078(2) Uani 1 1 d . . . . .
H6A H 0.898357 0.407495 0.016883 0.116 Uiso 1 1 calc GR . . . .
H6B H 0.946761 0.319766 0.060846 0.116 Uiso 1 1 calc GR . . . .
H6C H 1.009168 0.399098 0.123207 0.116 Uiso 1 1 calc GR . . . .

loop_
_atom_site_aniso_label
_atom_site_aniso_U_11
_atom_site_aniso_U_22
_atom_site_aniso_U_33
_atom_site_aniso_U_23
_atom_site_aniso_U_13
_atom_site_aniso_U_12
W1 0.03380(10) 0.03518(12) 0.03949(13) 0.00330(10) 0.01287(8) 0.00024(9)
Co1 0.0319(4) 0.0345(6) 0.0412(6) 0.0028(4) 0.0121(4) 0.0015(4)
S1 0.0362(7) 0.0453(8) 0.0441(8) 0.0072(6) 0.0109(6) 0.0065(5)
S2 0.0482(8) 0.0356(8) 0.0595(10) 0.0027(7) 0.0233(7) 0.0027(6)
S3 0.0386(7) 0.0460(9) 0.0474(9) -0.0002(6) 0.0078(6) -0.0069(5)
N4 0.035(2) 0.039(2) 0.033(2) -0.0006(19) 0.0086(18) -0.0036(18)
N3 0.032(2) 0.043(3) 0.035(2) 0.0032(19) 0.0121(18) -0.0006(18)
N6 0.038(2) 0.046(3) 0.036(3) 0.013(2) 0.0069(19) 0.0006(19)
N5 0.047(2) 0.041(3) 0.035(3) 0.004(2) 0.004(2) -0.0078(19)
N2 0.044(2) 0.037(2) 0.037(3) -0.004(2) 0.0137(19) 0.0019(19)
N1 0.046(2) 0.041(3) 0.040(3) -0.006(2) 0.017(2) 0.0044(19)
B1 0.050(3) 0.044(4) 0.040(4) 0.002(3) 0.021(3) -0.004(3)
C12 0.031(3) 0.046(3) 0.055(4) 0.010(3) 0.011(2) 0.004(2)
C2 0.061(4) 0.055(4) 0.027(3) 0.001(3) 0.000(3) -0.012(3)
C9 0.046(3) 0.039(3) 0.044(3) -0.005(3) 0.007(2) 0.003(2)
C14 0.039(3) 0.047(3) 0.047(4) -0.009(3) 0.010(2) -0.007(2)
C11 0.036(3) 0.077(4) 0.063(4) 0.016(3) 0.017(3) 0.000(3)
C13 0.033(3) 0.053(4) 0.049(4) -0.003(3) 0.001(2) -0.008(2)
C7 0.057(3) 0.060(4) 0.038(3) -0.009(3) 0.017(3) 0.007(3)
C15 0.067(4) 0.079(5) 0.054(4) -0.026(3) 0.021(3) -0.024(3)
C3 0.058(4) 0.068(4) 0.052(4) 0.024(3) -0.005(3) -0.005(3)
C10 0.083(4) 0.033(3) 0.078(5) -0.001(3) 0.035(4) -0.006(3)
C1 0.084(5) 0.084(5) 0.033(4) 0.003(3) 0.014(3) -0.017(4)
C4 0.042(3) 0.052(4) 0.061(4) 0.017(3) 0.003(3) 0.000(3)
C8 0.063(4) 0.034(3) 0.063(4) -0.007(3) 0.017(3) 0.007(3)
C5 0.043(4) 0.087(5) 0.095(6) 0.036(4) 0.008(3) 0.018(3)
C6 0.091(5) 0.077(5) 0.085(5) -0.012(4) 0.061(4) 0.010(4)

loop_
_atom_type_symbol
_atom_type_description
_atom_type_scat_dispersion_real
_atom_type_scat_dispersion_imag
_atom_type_scat_source
C C 0.0033 0.0016 'International Tables Vol C Tables 4.2.6.8 and 6.1.1.4'
H H 0.0000 0.0000 'International Tables Vol C Tables 4.2.6.8 and 6.1.1.4'
B B 0.0013 0.0007 'International Tables Vol C Tables 4.2.6.8 and 6.1.1.4'
Co Co 0.3494 0.9721 'International Tables Vol C Tables 4.2.6.8 and 6.1.1.4'
N N 0.0061 0.0033 'International Tables Vol C Tables 4.2.6.8 and 6.1.1.4'
S S 0.1246 0.1234 'International Tables Vol C Tables 4.2.6.8 and 6.1.1.4'
W W -0.8490 6.8722 'International Tables Vol C Tables 4.2.6.8 and 6.1.1.4'

loop_
_geom_angle_atom_site_label_1
_geom_angle_atom_site_label_2
_geom_angle_atom_site_label_3
_geom_angle
_geom_angle_site_symmetry_1
_geom_angle_site_symmetry_3
_geom_angle_publ_flag
S1 W1 N2 90.04(12) . . ?
S2 W1 S1 95.99(8) . . ?
S2 W1 S3 95.94(7) . . ?
S2 W1 N4 93.03(12) . . ?
S2 W1 N6 93.46(13) . . ?
S2 W1 N2 170.98(11) . . ?
S3 W1 S1 93.91(6) . . ?
S3 W1 N2 90.33(12) . . ?
N4 W1 S1 90.71(11) . . ?
N4 W1 S3 169.43(10) . . ?
N4 W1 N2 80.16(15) . . ?
N6 W1 S1 168.45(11) . . ?
N6 W1 S3 91.71(11) . . ?
N6 W1 N4 82.16(14) . . ?
N6 W1 N2 79.84(16) . . ?
Co1 Co1 W1 0(10) 3_666 3_666 ?
Co1 Co1 S1 0(10) 3_666 3_666 ?
Co1 Co1 S1 0(10) 3_666 . ?
Co1 Co1 S2 0(10) 3_666 3_666 ?
Co1 Co1 S2 0(10) 3_666 . ?
Co1 Co1 S3 0(10) 3_666 . ?
Co1 Co1 S3 0(10) 3_666 3_666 ?
S1 Co1 W1 55.10(5) 3_666 3_666 ?
S1 Co1 W1 124.90(5) . 3_666 ?
S1 Co1 S1 180.0 . 3_666 ?
S1 Co1 S2 91.21(6) . 3_666 ?
S1 Co1 S2 88.79(6) 3_666 3_666 ?
S1 Co1 S2 91.21(6) 3_666 . ?
S1 Co1 S2 88.79(6) . . ?
S1 Co1 S3 89.06(5) 3_666 . ?
S1 Co1 S3 89.06(5) . 3_666 ?
S1 Co1 S3 90.93(5) . . ?
S1 Co1 S3 90.94(5) 3_666 3_666 ?
S2 Co1 W1 127.26(4) . 3_666 ?
S2 Co1 W1 52.74(4) 3_666 3_666 ?
S2 Co1 S2 180.0 . 3_666 ?
S3 Co1 W1 54.78(5) 3_666 3_666 ?
S3 Co1 W1 125.22(5) . 3_666 ?
S3 Co1 S2 88.05(7) . . ?
S3 Co1 S2 91.95(7) . 3_666 ?
S3 Co1 S2 88.05(7) 3_666 3_666 ?
S3 Co1 S2 91.95(7) 3_666 . ?
S3 Co1 S3 180.00(3) . 3_666 ?
W1 S1 Co1 68.26(4) . 3_666 ?
W1 S1 Co1 68.26(4) . . ?
Co1 S1 Co1 0.0 3_666 . ?
W1 S2 Co1 65.69(7) . . ?
W1 S2 Co1 65.69(7) . 3_666 ?
Co1 S2 Co1 0.0 3_666 . ?
W1 S3 Co1 67.75(4) . 3_666 ?
W1 S3 Co1 67.75(4) . . ?
Co1 S3 Co1 0.0 3_666 . ?
N3 N4 W1 122.2(3) . . ?
C14 N4 W1 131.5(3) . . ?
C14 N4 N3 106.3(4) . . ?
N4 N3 B1 119.0(4) . . ?
C12 N3 N4 109.8(4) . . ?
C12 N3 B1 131.1(4) . . ?
N5 N6 W1 121.6(3) . . ?
C4 N6 W1 132.1(4) . . ?
C4 N6 N5 106.4(4) . . ?
N6 N5 B1 120.0(4) . . ?
C2 N5 N6 109.5(4) . . ?
C2 N5 B1 130.4(5) . . ?
N1 N2 W1 121.3(3) . . ?
C9 N2 W1 131.9(3) . . ?
C9 N2 N1 106.8(4) . . ?
N2 N1 B1 119.8(4) . . ?
C7 N1 N2 108.8(4) . . ?
C7 N1 B1 131.4(5) . . ?
N3 B1 N5 109.6(4) . . ?
N1 B1 N3 108.8(4) . . ?
N1 B1 N5 109.2(4) . . ?
N3 C12 C11 122.7(5) . . ?
N3 C12 C13 107.9(4) . . ?
C13 C12 C11 129.4(5) . . ?
N5 C2 C3 107.5(5) . . ?
N5 C2 C1 122.1(5) . . ?
C3 C2 C1 130.4(5) . . ?
N2 C9 C10 125.3(5) . . ?
N2 C9 C8 109.0(5) . . ?
C8 C9 C10 125.6(5) . . ?
N4 C14 C13 108.9(5) . . ?
N4 C14 C15 125.1(5) . . ?
C13 C14 C15 125.9(5) . . ?
C12 C13 C14 107.1(5) . . ?
N1 C7 C8 108.2(5) . . ?
N1 C7 C6 121.9(5) . . ?
C8 C7 C6 129.9(5) . . ?
C2 C3 C4 107.1(5) . . ?
N6 C4 C3 109.6(5) . . ?
N6 C4 C5 124.0(5) . . ?
C3 C4 C5 126.4(5) . . ?
C7 C8 C9 107.1(5) . . ?

loop_
_geom_bond_atom_site_label_1
_geom_bond_atom_site_label_2
_geom_bond_distance
_geom_bond_site_symmetry_2
_geom_bond_publ_flag
W1 S1 2.248(2) . ?
W1 S2 2.2239(19) . ?
W1 S3 2.248(2) . ?
W1 N4 2.245(4) . ?
W1 N6 2.231(4) . ?
W1 N2 2.260(4) . ?
Co1 Co1 0.0000 3_666 ?
Co1 S1 2.290(2) . ?
Co1 S1 2.290(2) 3_666 ?
Co1 S2 2.458(2) . ?
Co1 S2 2.458(2) 3_666 ?
Co1 S3 2.320(2) . ?
Co1 S3 2.320(2) 3_666 ?
N4 N3 1.377(5) . ?
N4 C14 1.349(6) . ?
N3 B1 1.533(7) . ?
N3 C12 1.336(6) . ?
N6 N5 1.376(5) . ?
N6 C4 1.346(6) . ?
N5 B1 1.541(7) . ?
N5 C2 1.361(6) . ?
N2 N1 1.378(5) . ?
N2 C9 1.353(6) . ?
N1 B1 1.523(7) . ?
N1 C7 1.357(7) . ?
C12 C11 1.504(7) . ?
C12 C13 1.365(7) . ?
C2 C3 1.364(8) . ?
C2 C1 1.496(8) . ?
C9 C10 1.481(7) . ?
C9 C8 1.382(7) . ?
C14 C13 1.381(7) . ?
C14 C15 1.497(7) . ?
C7 C8 1.362(8) . ?
C7 C6 1.513(7) . ?
C3 C4 1.384(8) . ?
C4 C5 1.493(8) . ?
